data_7101802
loop_
_publ_author_name
'Chuang, Shih-Ching'
'Murata, Yasujiro'
'Murata, Michihisa'
'Mori, Sadayuki'
'Maeda, Shuhei'
'Tanabe, Fumiyuki'
'Komatsu, Koichi'

_publ_section_title
;
 Fine tuning of the orifice size of an open-cage fullerene by placing
 selenium in the rim: insertion/release of molecular hydrogen.
;
_journal_issue 12
_journal_name_full 'Chemical communications (Cambridge, England)'
_journal_page_first 1278
_journal_page_last 1280
_journal_paper_doi 10.1039/b616478a
_journal_year 2007
_chemical_formula_sum 'C83 H14 N2 O2 S6 Se'
_chemical_formula_weight 1342.28
_chemical_name_systematic
;
?
;
_space_group_IT_number 14
_symmetry_cell_setting monoclinic
_symmetry_space_group_name_Hall '-P 2ybc'
_symmetry_space_group_name_H-M 'P 1 21/c 1'
_atom_sites_solution_hydrogens geom
_atom_sites_solution_primary direct
_atom_sites_solution_secondary difmap
_audit_creation_method SHELXL-97
_cell_angle_alpha 90.00
_cell_angle_beta 99.7660(10)
_cell_angle_gamma 90.00
_cell_formula_units_Z 4
_cell_length_a 9.9575(7)
_cell_length_b 51.425(4)
_cell_length_c 10.1013(7)
_cell_measurement_temperature 100(2)
_cell_volume 5097.6(6)
_computing_cell_refinement 'Bruker SMART'
_computing_data_collection 'Bruker SMART'
_computing_data_reduction 'Bruker SHELXTL'
_computing_molecular_graphics 'Bruker SHELXTL'
_computing_publication_material 'Bruker SHELXTL'
_computing_structure_refinement 'SHELXL-97 (Sheldrick, 1997)'
_computing_structure_solution 'SHELXS-97 (Sheldrick, 1990)'
_diffrn_ambient_temperature 100(2)
_diffrn_measured_fraction_theta_full 0.999
_diffrn_measured_fraction_theta_max 0.999
_diffrn_measurement_device_type 'CCD area detector'
_diffrn_measurement_method 'phi and omega scans'
_diffrn_radiation_monochromator graphite
_diffrn_radiation_source 'fine-focus sealed tube'
_diffrn_radiation_type MoK\a
_diffrn_radiation_wavelength 0.71073
_diffrn_reflns_av_R_equivalents 0.0615
_diffrn_reflns_av_sigmaI/netI 0.1014
_diffrn_reflns_limit_h_max 11
_diffrn_reflns_limit_h_min -11
_diffrn_reflns_limit_k_max 60
_diffrn_reflns_limit_k_min -60
_diffrn_reflns_limit_l_max 12
_diffrn_reflns_limit_l_min -9
_diffrn_reflns_number 26439
_diffrn_reflns_theta_full 25.00
_diffrn_reflns_theta_max 25.00
_diffrn_reflns_theta_min 2.08
_exptl_absorpt_coefficient_mu 1.049
_exptl_absorpt_correction_T_max 0.9494
_exptl_absorpt_correction_T_min 0.8098
_exptl_absorpt_correction_type empirical
_exptl_crystal_colour black
_exptl_crystal_density_diffrn 1.749
_exptl_crystal_density_method 'not measured'
_exptl_crystal_description needle
_exptl_crystal_F_000 2688
_exptl_crystal_size_max 0.21
_exptl_crystal_size_mid 0.07
_exptl_crystal_size_min 0.05
_refine_diff_density_max 0.646
_refine_diff_density_min -0.493
_refine_diff_density_rms 0.080
_refine_ls_extinction_method none
_refine_ls_goodness_of_fit_ref 1.012
_refine_ls_hydrogen_treatment constr
_refine_ls_matrix_type full
_refine_ls_number_parameters 847
_refine_ls_number_reflns 8956
_refine_ls_number_restraints 18
_refine_ls_restrained_S_all 1.012
_refine_ls_R_factor_all 0.0888
_refine_ls_R_factor_gt 0.0509
_refine_ls_shift/su_max 0.002
_refine_ls_shift/su_mean 0.000
_refine_ls_structure_factor_coef Fsqd
_refine_ls_weighting_details 'calc w=1/[\s^2^(Fo^2^)+(0.0270P)^2^+0.0000P] where P=(Fo^2^+2Fc^2^)/3'
_refine_ls_weighting_scheme calc
_refine_ls_wR_factor_gt 0.0846
_refine_ls_wR_factor_ref 0.0908
_reflns_number_gt 5821
_reflns_number_total 8956
_reflns_threshold_expression >2sigma(I)
_cod_data_source_file b616478a.txt
_cod_data_source_block se
_cod_depositor_comments
;
The following automatic conversions were performed:
'_symmetry_cell_setting' value 'Monoclinic' changed to 'monoclinic'
according to '/home/saulius/struct/CIF-dictionaries/cif_core.dic'
dictionary named 'cif_core.dic' version 2.4.1 from 2010-06-29.

Automatic conversion script
Id: cif_fix_enum 1527 2010-12-29 10:47:43Z saulius 
;
_cod_original_sg_symbol_H-M P2(1)/c
_cod_database_code 7101802

loop_
_symmetry_equiv_pos_as_xyz
'x, y, z'
'-x, y+1/2, -z+1/2'
'-x, -y, -z'
'x, -y-1/2, z-1/2'

loop_
_atom_site_label
_atom_site_type_symbol
_atom_site_fract_x
_atom_site_fract_y
_atom_site_fract_z
_atom_site_U_iso_or_equiv
_atom_site_adp_type
_atom_site_occupancy
_atom_site_symmetry_multiplicity
_atom_site_calc_flag
_atom_site_refinement_flags
C1 C 1.3408(4) 0.86213(8) 0.9015(4) 0.0138(9) Uani 1 1 d .
C2 C 1.2162(4) 0.88247(8) 1.0901(4) 0.0123(9) Uani 1 1 d .
C3 C 1.1106(4) 0.90033(7) 1.0725(4) 0.0125(9) Uani 1 1 d .
C4 C 1.1202(4) 0.92566(8) 1.0036(4) 0.0142(9) Uani 1 1 d .
C5 C 0.9916(4) 0.93394(7) 0.8983(4) 0.0123(9) Uani 1 1 d .
C6 C 1.0068(4) 0.93340(8) 0.6647(4) 0.0135(9) Uani 1 1 d .
C7 C 0.9056(4) 0.91042(8) 0.6296(4) 0.0130(9) Uani 1 1 d .
C8 C 0.9700(4) 0.88464(7) 0.5916(4) 0.0116(9) Uani 1 1 d .
C9 C 1.1084(4) 0.87873(7) 0.6075(4) 0.0117(9) Uani 1 1 d .
C10 C 1.2333(4) 0.89081(9) 0.7003(4) 0.0145(9) Uani 1 1 d .
C11 C 1.3049(4) 0.86672(8) 0.7661(4) 0.0136(9) Uani 1 1 d .
C12 C 0.8912(4) 0.91217(8) 0.8757(4) 0.0118(9) Uani 1 1 d .
C13 C 0.8418(4) 0.90277(8) 0.7509(4) 0.0136(9) Uani 1 1 d .
C14 C 1.1501(4) 0.85310(8) 0.5807(4) 0.0125(9) Uani 1 1 d .
C15 C 1.2677(4) 0.84566(8) 0.6781(4) 0.0123(9) Uani 1 1 d .
C16 C 0.9787(4) 0.89222(8) 1.0939(4) 0.0132(9) Uani 1 1 d .
C17 C 0.8616(4) 0.89888(7) 0.9923(4) 0.0128(9) Uani 1 1 d .
C18 C 0.7476(4) 0.88139(7) 0.7336(4) 0.0099(9) Uani 1 1 d .
C19 C 0.7525(4) 0.86222(8) 0.6285(4) 0.0115(9) Uani 1 1 d .
C20 C 0.8727(4) 0.86309(8) 0.5613(4) 0.0117(9) Uani 1 1 d .
C21 C 0.9178(4) 0.83939(8) 0.5151(4) 0.0130(10) Uani 1 1 d .
C22 C 1.0607(4) 0.83420(8) 0.5255(4) 0.0139(9) Uani 1 1 d .
C23 C 1.0854(4) 0.80716(8) 0.5596(4) 0.0134(9) Uani 1 1 d .
C24 C 1.1955(4) 0.80032(8) 0.6578(4) 0.0160(10) Uani 1 1 d .
C25 C 1.2858(4) 0.82057(8) 0.7201(4) 0.0127(9) Uani 1 1 d .
C26 C 1.3133(4) 0.81582(8) 0.8628(4) 0.0137(9) Uani 1 1 d .
C27 C 1.3232(4) 0.83655(7) 0.9544(4) 0.0125(9) Uani 1 1 d .
C28 C 1.2606(4) 0.83329(8) 1.0764(4) 0.0121(9) Uani 1 1 d .
C29 C 1.1986(4) 0.85614(8) 1.1309(4) 0.0128(9) Uani 1 1 d .
C30 C 1.0838(4) 0.85206(8) 1.1916(4) 0.0128(9) Uani 1 1 d .
C31 C 0.9719(4) 0.87003(8) 1.1708(4) 0.0143(9) Uani 1 1 d .
C32 C 0.8485(4) 0.85531(7) 1.1648(4) 0.0121(9) Uani 1 1 d .
C33 C 0.7369(4) 0.86129(8) 1.0670(4) 0.0138(9) Uani 1 1 d .
C34 C 0.7496(4) 0.88253(7) 0.9765(4) 0.0110(9) Uani 1 1 d .
C35 C 0.6873(4) 0.87443(8) 0.8439(4) 0.0124(9) Uani 1 1 d .
C36 C 0.6280(4) 0.84930(8) 0.8546(4) 0.0126(9) Uani 1 1 d .
C37 C 0.6255(4) 0.83175(8) 0.7526(4) 0.0140(10) Uani 1 1 d .
C38 C 0.6867(4) 0.83827(8) 0.6371(4) 0.0132(9) Uani 1 1 d .
C39 C 0.7369(4) 0.81433(8) 0.5899(4) 0.0139(9) Uani 1 1 d .
C40 C 0.8515(4) 0.81487(7) 0.5303(4) 0.0123(9) Uani 1 1 d .
C41 C 0.9545(4) 0.79494(8) 0.5612(4) 0.0137(9) Uani 1 1 d .
C42 C 0.9405(4) 0.77591(8) 0.6549(4) 0.0154(10) Uani 1 1 d .
C43 C 1.0557(4) 0.76913(8) 0.7570(4) 0.0150(10) Uani 1 1 d .
C44 C 1.1800(4) 0.78153(8) 0.7597(4) 0.0137(9) Uani 1 1 d .
C45 C 1.2535(4) 0.79111(8) 0.8863(4) 0.0135(9) Uani 1 1 d .
C46 C 1.2035(4) 0.78757(7) 1.0028(4) 0.0122(9) Uani 1 1 d .
C47 C 1.2085(4) 0.80870(8) 1.0991(4) 0.0131(9) Uani 1 1 d .
C48 C 1.0300(4) 0.82665(8) 1.2095(4) 0.0121(9) Uani 1 1 d .
C49 C 0.8832(4) 0.82837(8) 1.1916(4) 0.0140(9) Uani 1 1 d .
C50 C 0.8037(4) 0.80852(8) 1.1261(4) 0.0131(9) Uani 1 1 d .
C51 C 0.6882(4) 0.81505(8) 1.0236(4) 0.0146(10) Uani 1 1 d .
C52 C 0.6582(4) 0.84103(8) 0.9942(4) 0.0142(10) Uani 1 1 d .
C53 C 0.6480(4) 0.80436(8) 0.7823(4) 0.0149(10) Uani 1 1 d .
C54 C 0.7182(4) 0.79352(7) 0.6818(4) 0.0127(9) Uani 1 1 d .
C55 C 0.8198(4) 0.77506(8) 0.7156(4) 0.0154(10) Uani 1 1 d U
C56 C 0.8583(4) 0.76724(8) 0.8553(4) 0.0129(9) Uani 1 1 d U
C57 C 1.0048(4) 0.76437(7) 0.8807(4) 0.0137(9) Uani 1 1 d .
C58 C 1.0794(4) 0.77298(7) 1.0020(4) 0.0142(10) Uani 1 1 d .
C59 C 1.0918(4) 0.80535(8) 1.1657(4) 0.0129(9) Uani 1 1 d .
C60 C 1.0095(4) 0.78395(8) 1.1029(4) 0.0144(10) Uani 1 1 d U
C61 C 0.8691(4) 0.78590(7) 1.0807(4) 0.0132(9) Uani 1 1 d .
C62 C 0.7927(4) 0.77772(8) 0.9521(4) 0.0149(10) Uani 1 1 d .
C63 C 0.6816(4) 0.79617(8) 0.9152(4) 0.0157(10) Uani 1 1 d .
C64 C 0.9267(4) 0.95667(8) 0.9647(4) 0.0130(9) Uani 1 1 d .
C65 C 0.8752(4) 0.97844(8) 0.8920(4) 0.0168(10) Uani 1 1 d .
H65 H 0.8800 0.9800 0.7992 0.020 Uiso 1 1 calc R
C66 C 0.8165(4) 0.99778(8) 0.9588(4) 0.0183(10) Uani 1 1 d .
H66 H 0.7804 1.0130 0.9124 0.022 Uiso 1 1 calc R
C67 C 0.8112(4) 0.99471(8) 1.0935(4) 0.0178(10) Uani 1 1 d .
H67 H 0.7723 1.0078 1.1418 0.021 Uiso 1 1 calc R
C68 C 0.8640(4) 0.97220(8) 1.1562(4) 0.0183(10) Uani 1 1 d .
H68 H 0.8590 0.9700 1.2486 0.022 Uiso 1 1 calc R
C69 C 1.0677(4) 0.94641(8) 0.5557(4) 0.0132(9) Uani 1 1 d .
C70 C 1.1030(4) 0.93378(8) 0.4452(4) 0.0186(10) Uani 1 1 d .
H70 H 1.0762 0.9162 0.4282 0.022 Uiso 1 1 calc R
C71 C 1.1761(4) 0.94620(9) 0.3595(4) 0.0207(10) Uani 1 1 d .
H71 H 1.2016 0.9370 0.2860 0.025 Uiso 1 1 calc R
C72 C 1.2123(4) 0.97193(9) 0.3808(4) 0.0214(11) Uani 1 1 d .
H72 H 1.2649 0.9804 0.3235 0.026 Uiso 1 1 calc R
C73 C 1.1720(4) 0.98523(9) 0.4852(4) 0.0220(11) Uani 1 1 d .
H73 H 1.1926 1.0032 0.4972 0.026 Uiso 1 1 calc R
C74 C 1.1018(4) 0.97261(8) 0.5725(4) 0.0183(10) Uani 1 1 d .
H74 H 1.0762 0.9819 0.6454 0.022 Uiso 1 1 calc R
C75 C 0.7936(4) 0.92002(8) 0.5155(4) 0.0123(9) Uani 1 1 d .
C76 C 0.7812(4) 0.91194(8) 0.3839(4) 0.0166(10) Uani 1 1 d .
H76 H 0.8431 0.8993 0.3607 0.020 Uiso 1 1 calc R
C77 C 0.6808(4) 0.92176(8) 0.2846(4) 0.0191(10) Uani 1 1 d .
H77 H 0.6752 0.9162 0.1942 0.023 Uiso 1 1 calc R
C78 C 0.5886(4) 0.93980(8) 0.3182(4) 0.0207(11) Uani 1 1 d .
H78 H 0.5182 0.9463 0.2510 0.025 Uiso 1 1 calc R
C79 C 0.5992(4) 0.94825(8) 0.4491(4) 0.0211(11) Uani 1 1 d .
H79 H 0.5369 0.9608 0.4722 0.025 Uiso 1 1 calc R
C80 C 0.7016(4) 0.93836(8) 0.5472(4) 0.0169(10) Uani 1 1 d .
H80 H 0.7087 0.9442 0.6372 0.020 Uiso 1 1 calc R
C81 C 0.5181(4) 0.96673(9) 0.8208(5) 0.0293(12) Uani 1 1 d .
C82 C 0.4748(4) 0.86501(9) 0.3781(4) 0.0247(11) Uani 1 1 d .
C83 C 0.4592(4) 0.77246(9) 0.3251(5) 0.0291(12) Uani 1 1 d .
N1 N 1.0400(3) 0.94364(6) 0.7803(3) 0.0133(8) Uani 1 1 d .
N2 N 0.9221(3) 0.95325(6) 1.0940(3) 0.0152(8) Uani 1 1 d .
O1 O 1.2202(3) 0.93935(5) 1.0251(3) 0.0170(7) Uani 1 1 d .
O2 O 1.2646(3) 0.91308(5) 0.7215(3) 0.0184(7) Uani 1 1 d .
S1 S 0.47953(13) 0.99014(3) 0.72570(15) 0.0453(4) Uani 1 1 d .
S2 S 0.55901(14) 0.94342(3) 0.91204(17) 0.0550(4) Uani 1 1 d .
S3 S 0.41526(12) 0.88813(3) 0.44493(12) 0.0318(3) Uani 1 1 d .
S4 S 0.53717(12) 0.84194(2) 0.30967(12) 0.0295(3) Uani 1 1 d .
S5 S 0.37466(16) 0.77817(3) 0.43659(16) 0.0538(4) Uani 1 1 d .
S6 S 0.53854(14) 0.76771(3) 0.21092(15) 0.0479(4) Uani 1 1 d .
Se1 Se 1.37989(4) 0.890786(8) 1.02203(4) 0.01691(11) Uani 1 1 d .

loop_
_atom_site_aniso_label
_atom_site_aniso_U_11
_atom_site_aniso_U_22
_atom_site_aniso_U_33
_atom_site_aniso_U_23
_atom_site_aniso_U_13
_atom_site_aniso_U_12
C1 0.008(2) 0.014(2) 0.019(2) -0.0059(19) 0.0014(18) -0.0016(17)
C2 0.014(2) 0.017(2) 0.004(2) -0.0041(17) -0.0015(17) -0.0036(18)
C3 0.016(2) 0.013(2) 0.007(2) -0.0045(17) -0.0001(18) -0.0003(18)
C4 0.016(2) 0.015(2) 0.013(2) -0.0058(19) 0.0085(19) 0.004(2)
C5 0.017(2) 0.008(2) 0.011(2) -0.0005(18) 0.0015(19) 0.0008(17)
C6 0.012(2) 0.014(2) 0.014(2) 0.0040(19) 0.0009(19) 0.0037(18)
C7 0.013(2) 0.015(2) 0.011(2) 0.0008(18) 0.0023(18) -0.0006(18)
C8 0.017(2) 0.013(2) 0.005(2) -0.0003(17) 0.0021(18) 0.0009(17)
C9 0.015(2) 0.012(2) 0.008(2) 0.0018(17) 0.0044(18) 0.0005(17)
C10 0.015(2) 0.019(3) 0.012(2) -0.001(2) 0.0077(18) 0.001(2)
C11 0.009(2) 0.018(2) 0.015(2) 0.0019(19) 0.0049(18) -0.0014(17)
C12 0.013(2) 0.012(2) 0.011(2) 0.0004(18) 0.0034(18) 0.0066(17)
C13 0.011(2) 0.012(2) 0.018(2) 0.0022(19) 0.0009(19) 0.0079(18)
C14 0.014(2) 0.014(2) 0.012(2) 0.0013(18) 0.0090(18) 0.0002(18)
C15 0.010(2) 0.017(2) 0.013(2) 0.0026(19) 0.0093(18) 0.0003(17)
C16 0.018(2) 0.013(2) 0.009(2) -0.0062(19) 0.0047(18) 0.0023(19)
C17 0.016(2) 0.008(2) 0.015(2) -0.0036(17) 0.0062(19) 0.0006(17)
C18 0.009(2) 0.007(2) 0.013(2) 0.0007(17) -0.0009(18) 0.0042(16)
C19 0.008(2) 0.016(2) 0.008(2) 0.0007(18) -0.0023(17) 0.0012(17)
C20 0.016(2) 0.013(2) 0.005(2) 0.0041(17) -0.0036(18) 0.0038(18)
C21 0.019(2) 0.015(2) 0.003(2) 0.0001(18) -0.0002(18) 0.0005(18)
C22 0.022(2) 0.012(2) 0.010(2) -0.0026(18) 0.0085(19) 0.0035(18)
C23 0.018(2) 0.014(2) 0.010(2) -0.0045(18) 0.0056(19) 0.0021(18)
C24 0.022(2) 0.011(2) 0.017(2) -0.0047(19) 0.009(2) 0.0016(19)
C25 0.007(2) 0.015(2) 0.018(2) -0.0006(19) 0.0082(18) 0.0017(17)
C26 0.006(2) 0.013(2) 0.022(3) 0.001(2) 0.0029(18) 0.0069(17)
C27 0.006(2) 0.011(2) 0.019(2) 0.0004(19) -0.0009(18) 0.0012(17)
C28 0.009(2) 0.014(2) 0.011(2) -0.0012(18) -0.0057(18) 0.0003(17)
C29 0.013(2) 0.017(2) 0.007(2) 0.0001(18) -0.0048(18) 0.0000(18)
C30 0.018(2) 0.012(2) 0.006(2) -0.0010(18) -0.0022(18) -0.0006(18)
C31 0.020(2) 0.013(2) 0.010(2) -0.0037(19) 0.0033(19) -0.0009(19)
C32 0.021(2) 0.010(2) 0.006(2) -0.0027(17) 0.0059(19) 0.0006(18)
C33 0.014(2) 0.012(2) 0.018(2) -0.0029(19) 0.0095(19) 0.0016(18)
C34 0.009(2) 0.008(2) 0.018(2) -0.0021(18) 0.0055(18) 0.0044(16)
C35 0.009(2) 0.012(2) 0.017(2) -0.0013(18) 0.0020(18) 0.0057(17)
C36 0.006(2) 0.013(2) 0.018(3) 0.0035(19) 0.0025(18) 0.0017(17)
C37 0.008(2) 0.013(2) 0.019(3) 0.0004(19) -0.0012(19) -0.0016(17)
C38 0.011(2) 0.017(2) 0.011(2) -0.0016(18) -0.0026(18) -0.0002(18)
C39 0.014(2) 0.014(2) 0.010(2) -0.0024(18) -0.0060(18) -0.0011(18)
C40 0.016(2) 0.012(2) 0.008(2) -0.0035(18) -0.0007(18) -0.0025(18)
C41 0.017(2) 0.012(2) 0.012(2) -0.0077(18) -0.0001(19) 0.0001(18)
C42 0.020(2) 0.009(2) 0.017(2) -0.0083(19) 0.002(2) -0.0004(18)
C43 0.020(2) 0.010(2) 0.016(2) -0.0048(19) 0.005(2) 0.0051(18)
C44 0.010(2) 0.012(2) 0.019(2) -0.0031(19) 0.0038(19) 0.0072(18)
C45 0.011(2) 0.010(2) 0.019(3) 0.0027(19) -0.0004(19) 0.0055(17)
C46 0.011(2) 0.007(2) 0.017(2) -0.0012(18) -0.0027(19) 0.0059(17)
C47 0.012(2) 0.012(2) 0.013(2) 0.0037(18) -0.0047(19) 0.0039(18)
C48 0.017(2) 0.016(2) 0.003(2) 0.0019(18) 0.0005(18) -0.0002(18)
C49 0.020(2) 0.015(2) 0.010(2) 0.0019(18) 0.0081(19) 0.0007(19)
C50 0.014(2) 0.014(2) 0.013(2) 0.0054(18) 0.0061(19) 0.0011(18)
C51 0.013(2) 0.018(3) 0.015(2) -0.0022(19) 0.0083(19) -0.0050(18)
C52 0.011(2) 0.017(2) 0.016(2) -0.0012(19) 0.0064(19) -0.0005(18)
C53 0.011(2) 0.016(2) 0.016(2) 0.0008(19) -0.0033(19) -0.0062(18)
C54 0.016(2) 0.008(2) 0.012(2) -0.0021(18) -0.0022(19) -0.0043(18)
C55 0.016(2) 0.010(2) 0.019(2) -0.0071(19) -0.0004(19) -0.0080(18)
C56 0.0138(12) 0.0110(12) 0.0136(12) 0.0003(9) 0.0017(9) -0.0013(9)
C57 0.019(2) 0.002(2) 0.019(3) 0.0023(18) 0.0018(19) -0.0007(17)
C58 0.016(2) 0.007(2) 0.019(2) 0.0066(19) 0.0026(19) 0.0032(18)
C59 0.017(2) 0.014(2) 0.007(2) 0.0035(17) -0.0020(19) 0.0031(18)
C60 0.0156(12) 0.0135(13) 0.0139(13) 0.0025(9) 0.0023(9) 0.0004(9)
C61 0.017(2) 0.009(2) 0.014(2) 0.0063(18) 0.0022(19) -0.0009(18)
C62 0.013(2) 0.011(2) 0.022(3) 0.0060(19) 0.0043(19) -0.0044(18)
C63 0.014(2) 0.012(2) 0.021(3) 0.0002(19) 0.003(2) -0.0063(18)
C64 0.009(2) 0.012(2) 0.018(3) -0.0047(19) 0.0012(19) -0.0028(17)
C65 0.020(2) 0.018(3) 0.011(2) 0.0003(19) 0.0006(19) -0.0001(19)
C66 0.021(2) 0.007(2) 0.025(3) -0.001(2) 0.001(2) -0.0010(19)
C67 0.015(2) 0.017(3) 0.022(3) -0.008(2) 0.005(2) 0.0039(19)
C68 0.016(2) 0.021(3) 0.019(3) -0.003(2) 0.006(2) -0.0035(19)
C69 0.012(2) 0.018(3) 0.009(2) 0.0014(19) 0.0007(18) -0.0019(18)
C70 0.021(2) 0.015(2) 0.019(3) 0.0032(19) 0.002(2) 0.0004(19)
C71 0.020(2) 0.030(3) 0.012(2) 0.002(2) 0.003(2) 0.005(2)
C72 0.016(2) 0.029(3) 0.019(3) 0.011(2) 0.002(2) -0.006(2)
C73 0.029(3) 0.019(3) 0.017(3) 0.005(2) 0.000(2) -0.007(2)
C74 0.020(2) 0.019(3) 0.016(2) -0.002(2) 0.003(2) 0.0008(19)
C75 0.010(2) 0.011(2) 0.016(2) 0.0033(18) 0.0023(18) -0.0038(17)
C76 0.015(2) 0.016(2) 0.019(3) 0.002(2) 0.004(2) 0.0037(18)
C77 0.022(2) 0.021(3) 0.013(2) 0.002(2) 0.000(2) 0.002(2)
C78 0.020(2) 0.022(3) 0.019(3) 0.008(2) -0.002(2) 0.003(2)
C79 0.022(3) 0.018(3) 0.023(3) 0.003(2) 0.003(2) 0.008(2)
C80 0.017(2) 0.021(3) 0.013(2) -0.002(2) 0.0023(19) 0.0005(19)
C81 0.022(3) 0.032(3) 0.035(3) -0.001(2) 0.008(2) -0.002(2)
C82 0.019(2) 0.035(3) 0.019(3) 0.006(2) 0.000(2) -0.006(2)
C83 0.028(3) 0.021(3) 0.035(3) 0.007(2) -0.003(2) -0.001(2)
N1 0.0182(19) 0.0103(19) 0.011(2) -0.0007(15) 0.0020(16) 0.0026(15)
N2 0.022(2) 0.0104(19) 0.015(2) -0.0043(16) 0.0062(17) -0.0024(15)
O1 0.0177(16) 0.0130(16) 0.0199(17) -0.0040(13) 0.0020(13) -0.0018(13)
O2 0.0200(16) 0.0132(17) 0.0224(17) -0.0008(14) 0.0050(14) -0.0033(13)
S1 0.0362(8) 0.0500(10) 0.0502(9) 0.0150(8) 0.0086(7) 0.0113(7)
S2 0.0449(9) 0.0458(10) 0.0717(12) 0.0257(9) 0.0030(8) -0.0143(7)
S3 0.0322(7) 0.0313(8) 0.0339(8) 0.0000(6) 0.0118(6) 0.0001(6)
S4 0.0295(7) 0.0360(8) 0.0203(7) -0.0018(6) -0.0035(6) 0.0046(6)
S5 0.0676(10) 0.0531(10) 0.0484(10) -0.0030(8) 0.0319(9) 0.0011(8)
S6 0.0478(9) 0.0472(10) 0.0554(10) 0.0092(8) 0.0275(8) 0.0177(7)
Se1 0.0146(2) 0.0168(2) 0.0187(2) -0.0010(2) 0.00103(18) -0.0021(2)

loop_
_atom_type_symbol
_atom_type_description
_atom_type_scat_dispersion_real
_atom_type_scat_dispersion_imag
_atom_type_scat_source
C C 0.0033 0.0016 'International Tables Vol C Tables 4.2.6.8 and 6.1.1.4'
H H 0.0000 0.0000 'International Tables Vol C Tables 4.2.6.8 and 6.1.1.4'
N N 0.0061 0.0033 'International Tables Vol C Tables 4.2.6.8 and 6.1.1.4'
O O 0.0106 0.0060 'International Tables Vol C Tables 4.2.6.8 and 6.1.1.4'
S S 0.1246 0.1234 'International Tables Vol C Tables 4.2.6.8 and 6.1.1.4'
Se Se -0.0929 2.2259 'International Tables Vol C Tables 4.2.6.8 and 6.1.1.4'

loop_
_geom_angle_atom_site_label_1
_geom_angle_atom_site_label_2
_geom_angle_atom_site_label_3
_geom_angle
C11 C1 C27 119.9(4)
C11 C1 Se1 119.5(3)
C27 C1 Se1 119.5(3)
C11 C1 C2 124.8(3)
C27 C1 C2 89.6(3)
Se1 C1 C2 46.25(12)
C3 C2 C29 122.4(4)
C3 C2 Se1 118.6(3)
C29 C2 Se1 117.7(3)
C3 C2 C1 127.3(3)
C29 C2 C1 85.9(3)
Se1 C2 C1 45.87(12)
C2 C3 C16 119.0(4)
C2 C3 C4 122.2(4)
C16 C3 C4 117.4(4)
O1 C4 C3 122.8(4)
O1 C4 C5 120.9(4)
C3 C4 C5 116.2(3)
O1 C4 C10 94.0(2)
C3 C4 C10 90.9(2)
C5 C4 C10 84.5(2)
N1 C5 C12 116.1(3)
N1 C5 C64 108.6(3)
C12 C5 C64 108.4(3)
N1 C5 C4 107.6(3)
C12 C5 C4 110.3(3)
C64 C5 C4 105.3(3)
N1 C6 C69 114.4(4)
N1 C6 C7 125.6(4)
C69 C6 C7 119.9(3)
N1 C6 Se1 59.6(2)
C69 C6 Se1 111.5(2)
C7 C6 Se1 101.4(2)
C13 C7 C75 109.6(3)
C13 C7 C8 103.0(3)
C75 C7 C8 111.5(3)
C13 C7 C6 110.8(3)
C75 C7 C6 106.6(3)
C8 C7 C6 115.3(3)
C13 C7 Se1 78.7(2)
C75 C7 Se1 169.1(2)
C8 C7 Se1 72.08(19)
C6 C7 Se1 63.18(19)
C9 C8 C20 117.6(3)
C9 C8 C7 126.9(3)
C20 C8 C7 114.3(3)
C8 C9 C14 119.7(4)
C8 C9 C10 131.1(3)
C14 C9 C10 104.8(3)
O2 C10 C11 127.7(4)
O2 C10 C9 130.4(4)
C11 C10 C9 101.9(3)
O2 C10 C4 61.2(2)
C11 C10 C4 102.0(2)
C9 C10 C4 110.6(2)
C1 C11 C15 119.5(4)
C1 C11 C10 126.7(4)
C15 C11 C10 107.2(3)
C13 C12 C17 119.9(4)
C13 C12 C5 122.3(4)
C17 C12 C5 117.2(3)
C12 C13 C18 120.6(4)
C12 C13 C7 121.3(4)
C18 C13 C7 116.9(3)
C22 C14 C9 122.9(4)
C22 C14 C15 118.9(4)
C9 C14 C15 110.2(4)
C25 C15 C11 121.7(4)
C25 C15 C14 120.8(4)
C11 C15 C14 108.7(3)
C31 C16 C3 117.3(4)
C31 C16 C17 118.5(4)
C3 C16 C17 118.1(3)
C34 C17 C12 117.9(4)
C34 C17 C16 118.1(3)
C12 C17 C16 116.0(3)
C35 C18 C13 117.3(4)
C35 C18 C19 118.7(3)
C13 C18 C19 120.3(4)
C38 C19 C18 118.3(4)
C38 C19 C20 118.6(4)
C18 C19 C20 116.5(3)
C21 C20 C8 119.1(3)
C21 C20 C19 117.2(4)
C8 C20 C19 119.0(3)
C20 C21 C22 120.4(4)
C20 C21 C40 123.0(4)
C22 C21 C40 107.2(3)
C14 C22 C21 117.8(4)
C14 C22 C23 120.9(4)
C21 C22 C23 108.9(3)
C24 C23 C22 119.6(4)
C24 C23 C41 118.9(4)
C22 C23 C41 107.6(3)
C23 C24 C44 120.8(4)
C23 C24 C25 118.9(4)
C44 C24 C25 107.9(4)
C15 C25 C26 117.7(4)
C15 C25 C24 120.5(4)
C26 C25 C24 108.1(3)
C27 C26 C45 123.1(4)
C27 C26 C25 120.7(4)
C45 C26 C25 107.5(3)
C26 C27 C1 116.6(4)
C26 C27 C28 118.0(3)
C1 C27 C28 120.4(3)
C47 C28 C29 117.9(4)
C47 C28 C27 117.3(4)
C29 C28 C27 118.8(3)
C30 C29 C2 114.5(4)
C30 C29 C28 117.9(4)
C2 C29 C28 124.4(4)
C29 C30 C31 120.7(4)
C29 C30 C48 122.7(4)
C31 C30 C48 107.9(3)
C16 C31 C30 120.1(4)
C16 C31 C32 122.2(4)
C30 C31 C32 107.7(3)
C33 C32 C31 119.2(4)
C33 C32 C49 118.9(4)
C31 C32 C49 108.8(3)
C32 C33 C52 120.4(4)
C32 C33 C34 118.2(3)
C52 C33 C34 109.0(4)
C17 C34 C35 119.7(4)
C17 C34 C33 122.8(4)
C35 C34 C33 107.5(3)
C18 C35 C36 121.9(4)
C18 C35 C34 119.4(3)
C36 C35 C34 108.0(3)
C37 C36 C35 119.6(4)
C37 C36 C52 120.8(4)
C35 C36 C52 108.5(3)
C36 C37 C38 120.0(4)
C36 C37 C53 120.2(4)
C38 C37 C53 108.7(3)
C19 C38 C39 122.5(4)
C19 C38 C37 121.3(4)
C39 C38 C37 106.7(3)
C40 C39 C38 119.2(4)
C40 C39 C54 120.0(4)
C38 C39 C54 109.2(4)
C39 C40 C21 119.5(4)
C39 C40 C41 120.1(4)
C21 C40 C41 108.8(3)
C42 C41 C40 119.9(4)
C42 C41 C23 120.6(4)
C40 C41 C23 107.2(3)
C41 C42 C55 120.0(4)
C41 C42 C43 119.8(4)
C55 C42 C43 107.9(3)
C44 C43 C57 120.2(4)
C44 C43 C42 119.9(4)
C57 C43 C42 107.7(3)
C43 C44 C24 119.9(4)
C43 C44 C45 119.3(4)
C24 C44 C45 107.7(3)
C46 C45 C26 118.7(4)
C46 C45 C44 120.8(4)
C26 C45 C44 108.4(4)
C45 C46 C58 120.1(4)
C45 C46 C47 120.1(4)
C58 C46 C47 108.9(3)
C28 C47 C59 122.2(4)
C28 C47 C46 122.5(4)
C59 C47 C46 106.4(3)
C59 C48 C30 119.4(4)
C59 C48 C49 120.6(4)
C30 C48 C49 108.6(3)
C50 C49 C32 121.2(4)
C50 C49 C48 119.8(4)
C32 C49 C48 106.7(3)
C49 C50 C61 119.5(3)
C49 C50 C51 119.3(4)
C61 C50 C51 107.8(3)
C52 C51 C50 119.3(4)
C52 C51 C63 120.0(4)
C50 C51 C63 108.1(3)
C51 C52 C33 120.8(4)
C51 C52 C36 119.3(4)
C33 C52 C36 106.9(3)
C63 C53 C54 119.8(4)
C63 C53 C37 119.8(4)
C54 C53 C37 107.9(3)
C55 C54 C53 120.8(4)
C55 C54 C39 119.7(4)
C53 C54 C39 107.3(3)
C54 C55 C42 120.1(4)
C54 C55 C56 119.2(4)
C42 C55 C56 108.7(3)
C62 C56 C57 120.0(4)
C62 C56 C55 120.2(4)
C57 C56 C55 107.0(3)
C58 C57 C56 119.7(4)
C58 C57 C43 119.6(3)
C56 C57 C43 108.7(3)
C57 C58 C60 119.8(3)
C57 C58 C46 119.9(4)
C60 C58 C46 107.9(3)
C48 C59 C47 119.7(4)
C48 C59 C60 119.9(4)
C47 C59 C60 108.9(3)
C61 C60 C58 120.6(4)
C61 C60 C59 119.8(4)
C58 C60 C59 107.6(3)
C60 C61 C50 120.3(4)
C60 C61 C62 119.1(4)
C50 C61 C62 108.7(3)
C56 C62 C61 120.6(3)
C56 C62 C63 120.3(4)
C61 C62 C63 107.5(4)
C53 C63 C51 119.7(4)
C53 C63 C62 119.4(4)
C51 C63 C62 107.9(4)
N2 C64 C65 123.8(4)
N2 C64 C5 114.5(3)
C65 C64 C5 121.7(4)
C66 C65 C64 118.0(4)
C67 C66 C65 119.2(4)
C66 C67 C68 118.2(4)
N2 C68 C67 123.7(4)
C70 C69 C74 117.4(4)
C70 C69 C6 124.8(4)
C74 C69 C6 117.6(4)
C71 C70 C69 121.4(4)
C70 C71 C72 119.9(4)
C73 C72 C71 119.7(4)
C72 C73 C74 120.2(4)
C73 C74 C69 121.2(4)
C76 C75 C80 118.2(4)
C76 C75 C7 124.0(4)
C80 C75 C7 117.8(4)
C75 C76 C77 121.6(4)
C76 C77 C78 119.5(4)
C79 C78 C77 119.9(4)
C78 C79 C80 119.7(4)
C75 C80 C79 121.1(4)
S2 C81 S1 178.4(4)
S3 C82 S4 178.9(3)
S6 C83 S5 177.4(3)
C6 N1 C5 122.8(3)
C6 N1 Se1 106.9(2)
C5 N1 Se1 71.52(19)
C64 N2 C68 117.0(4)
C4 O1 O2 80.7(2)
C10 O2 O1 117.7(2)
C1 Se1 C2 87.87(16)
C1 Se1 N1 93.68(13)
C2 Se1 N1 74.59(12)
C1 Se1 C6 80.70(13)
C2 Se1 C6 78.04(12)
N1 Se1 C6 13.53(5)
C1 Se1 C7 68.84(12)
C2 Se1 C7 68.68(12)
N1 Se1 C7 25.64(6)
C6 Se1 C7 15.46(6)

loop_
_geom_bond_atom_site_label_1
_geom_bond_atom_site_label_2
_geom_bond_distance
C1 C11 1.374(5)
C1 C27 1.441(5)
C1 Se1 1.909(4)
C1 C2 2.658(5)
C2 C3 1.385(5)
C2 C29 1.435(5)
C2 Se1 1.921(4)
C3 C16 1.429(5)
C3 C4 1.488(5)
C4 O1 1.209(4)
C4 C5 1.578(5)
C4 C10 3.877(5)
C5 N1 1.448(5)
C5 C12 1.493(5)
C5 C64 1.543(5)
C6 N1 1.272(5)
C6 C69 1.501(5)
C6 C7 1.555(5)
C6 Se1 5.205(4)
C7 C13 1.524(5)
C7 C75 1.543(5)
C7 C8 1.549(5)
C7 Se1 5.718(4)
C8 C9 1.393(5)
C8 C20 1.470(5)
C9 C14 1.422(5)
C9 C10 1.555(5)
C10 O2 1.196(5)
C10 C11 1.524(6)
C11 C15 1.410(5)
C12 C13 1.362(5)
C12 C17 1.435(5)
C13 C18 1.437(5)
C14 C22 1.371(5)
C14 C15 1.447(5)
C15 C25 1.361(5)
C16 C31 1.388(6)
C16 C17 1.458(5)
C17 C34 1.384(5)
C18 C35 1.399(5)
C18 C19 1.455(5)
C19 C38 1.405(5)
C19 C20 1.473(5)
C20 C21 1.406(5)
C21 C22 1.434(5)
C21 C40 1.444(5)
C22 C23 1.444(5)
C23 C24 1.394(5)
C23 C41 1.450(5)
C24 C44 1.438(6)
C24 C25 1.448(5)
C25 C26 1.442(5)
C26 C27 1.404(5)
C26 C45 1.440(5)
C27 C28 1.482(5)
C28 C47 1.401(5)
C28 C29 1.477(5)
C29 C30 1.401(5)
C30 C31 1.435(5)
C30 C48 1.435(5)
C31 C32 1.436(5)
C32 C33 1.390(5)
C32 C49 1.442(5)
C33 C52 1.430(5)
C33 C34 1.444(5)
C34 C35 1.439(5)
C35 C36 1.433(5)
C36 C37 1.366(5)
C36 C52 1.455(5)
C37 C38 1.444(5)
C37 C53 1.450(5)
C38 C39 1.441(5)
C39 C40 1.377(5)
C39 C54 1.449(5)
C40 C41 1.446(5)
C41 C42 1.385(6)
C42 C55 1.439(5)
C42 C43 1.449(5)
C43 C44 1.389(5)
C43 C57 1.447(5)
C44 C45 1.448(5)
C45 C46 1.366(5)
C46 C58 1.445(5)
C46 C47 1.453(5)
C47 C59 1.449(5)
C48 C59 1.366(5)
C48 C49 1.446(5)
C49 C50 1.389(5)
C50 C61 1.445(5)
C50 C51 1.450(5)
C51 C52 1.390(5)
C51 C63 1.456(5)
C53 C63 1.393(5)
C53 C54 1.439(5)
C54 C55 1.387(5)
C55 C56 1.455(5)
C56 C62 1.375(5)
C56 C57 1.446(5)
C57 C58 1.392(5)
C58 C60 1.442(5)
C59 C60 1.452(5)
C60 C61 1.382(5)
C61 C62 1.451(5)
C62 C63 1.457(5)
C64 N2 1.327(5)
C64 C65 1.389(5)
C65 C66 1.385(5)
C66 C67 1.380(6)
C67 C68 1.380(5)
C68 N2 1.342(5)
C69 C70 1.388(5)
C69 C74 1.393(5)
C70 C71 1.378(5)
C71 C72 1.379(6)
C72 C73 1.372(6)
C73 C74 1.377(5)
C75 C76 1.378(5)
C75 C80 1.390(5)
C76 C77 1.386(5)
C77 C78 1.387(5)
C78 C79 1.379(6)
C79 C80 1.392(5)
C81 S2 1.525(5)
C81 S1 1.547(5)
C82 S3 1.535(5)
C82 S4 1.554(5)
C83 S6 1.524(5)
C83 S5 1.544(5)
N1 Se1 4.691(3)
O1 O2 3.447(4)

loop_
_geom_torsion_atom_site_label_1
_geom_torsion_atom_site_label_2
_geom_torsion_atom_site_label_3
_geom_torsion_atom_site_label_4
_geom_torsion
C11 C1 C2 C3 -3.7(5)
C27 C1 C2 C3 -130.8(4)
Se1 C1 C2 C3 95.7(4)
C11 C1 C2 C29 124.6(4)
C27 C1 C2 C29 -2.4(3)
Se1 C1 C2 C29 -135.9(3)
C11 C1 C2 Se1 -99.4(4)
C27 C1 C2 Se1 133.5(3)
C29 C2 C3 C16 -0.8(6)
Se1 C2 C3 C16 165.8(3)
C1 C2 C3 C16 111.3(4)
C29 C2 C3 C4 -166.9(4)
Se1 C2 C3 C4 -0.4(5)
C1 C2 C3 C4 -54.8(5)
C2 C3 C4 O1 -44.1(6)
C16 C3 C4 O1 149.6(4)
C2 C3 C4 C5 135.6(4)
C16 C3 C4 C5 -30.8(5)
C2 C3 C4 C10 51.3(4)
C16 C3 C4 C10 -115.0(3)
O1 C4 C5 N1 44.1(5)
C3 C4 C5 N1 -135.5(3)
C10 C4 C5 N1 -47.3(3)
O1 C4 C5 C12 171.7(3)
C3 C4 C5 C12 -7.9(5)
C10 C4 C5 C12 80.3(3)
O1 C4 C5 C64 -71.6(4)
C3 C4 C5 C64 108.8(4)
C10 C4 C5 C64 -163.0(3)
N1 C6 C7 C13 4.2(5)
C69 C6 C7 C13 -172.1(3)
Se1 C6 C7 C13 64.8(3)
N1 C6 C7 C75 123.4(4)
C69 C6 C7 C75 -52.9(4)
Se1 C6 C7 C75 -176.0(2)
N1 C6 C7 C8 -112.2(4)
C69 C6 C7 C8 71.5(4)
Se1 C6 C7 C8 -51.6(3)
N1 C6 C7 Se1 -60.6(3)
C69 C6 C7 Se1 123.1(4)
C13 C7 C8 C9 -109.1(4)
C75 C7 C8 C9 133.4(4)
C6 C7 C8 C9 11.7(6)
Se1 C7 C8 C9 -35.7(4)
C13 C7 C8 C20 58.2(4)
C75 C7 C8 C20 -59.3(4)
C6 C7 C8 C20 178.9(3)
Se1 C7 C8 C20 131.6(3)
C20 C8 C9 C14 6.4(6)
C7 C8 C9 C14 173.3(4)
C20 C8 C9 C10 -146.1(4)
C7 C8 C9 C10 20.8(7)
C8 C9 C10 O2 -47.1(7)
C14 C9 C10 O2 157.4(4)
C8 C9 C10 C11 129.8(4)
C14 C9 C10 C11 -25.6(4)
C8 C9 C10 C4 22.0(5)
C14 C9 C10 C4 -133.5(3)
O1 C4 C10 O2 -32.5(3)
C3 C4 C10 O2 -155.5(3)
C5 C4 C10 O2 88.2(3)
O1 C4 C10 C11 94.1(3)
C3 C4 C10 C11 -28.9(3)
C5 C4 C10 C11 -145.2(3)
O1 C4 C10 C9 -158.2(3)
C3 C4 C10 C9 78.8(3)
C5 C4 C10 C9 -37.5(3)
C27 C1 C11 C15 -8.1(6)
Se1 C1 C11 C15 -176.0(3)
C2 C1 C11 C15 -121.1(4)
C27 C1 C11 C10 139.4(4)
Se1 C1 C11 C10 -28.5(5)
C2 C1 C11 C10 26.5(6)
O2 C10 C11 C1 51.6(6)
C9 C10 C11 C1 -125.5(4)
C4 C10 C11 C1 -11.2(4)
O2 C10 C11 C15 -157.7(4)
C9 C10 C11 C15 25.3(4)
C4 C10 C11 C15 139.6(3)
N1 C5 C12 C13 -3.4(5)
C64 C5 C12 C13 119.2(4)
C4 C5 C12 C13 -126.1(4)
N1 C5 C12 C17 168.3(3)
C64 C5 C12 C17 -69.2(4)
C4 C5 C12 C17 45.5(4)
C17 C12 C13 C18 7.1(6)
C5 C12 C13 C18 178.5(3)
C17 C12 C13 C7 -159.8(3)
C5 C12 C13 C7 11.6(6)
C75 C7 C13 C12 -128.9(4)
C8 C7 C13 C12 112.3(4)
C6 C7 C13 C12 -11.5(5)
Se1 C7 C13 C12 43.9(3)
C75 C7 C13 C18 63.7(4)
C8 C7 C13 C18 -55.1(4)
C6 C7 C13 C18 -178.9(3)
Se1 C7 C13 C18 -123.5(3)
C8 C9 C14 C22 7.3(6)
C10 C9 C14 C22 166.1(4)
C8 C9 C14 C15 -141.2(4)
C10 C9 C14 C15 17.7(4)
C1 C11 C15 C25 -10.0(6)
C10 C11 C15 C25 -163.3(3)
C1 C11 C15 C14 137.5(4)
C10 C11 C15 C14 -15.8(4)
C22 C14 C15 C25 -3.6(6)
C9 C14 C15 C25 146.3(4)
C22 C14 C15 C11 -151.5(4)
C9 C14 C15 C11 -1.6(4)
C2 C3 C16 C31 19.9(5)
C4 C3 C16 C31 -173.3(4)
C2 C3 C16 C17 -132.2(4)
C4 C3 C16 C17 34.6(5)
C13 C12 C17 C34 -21.4(5)
C5 C12 C17 C34 166.8(3)
C13 C12 C17 C16 127.1(4)
C5 C12 C17 C16 -44.8(5)
C31 C16 C17 C34 -0.7(5)
C3 C16 C17 C34 151.1(4)
C31 C16 C17 C12 -149.0(4)
C3 C16 C17 C12 2.7(5)
C12 C13 C18 C35 13.3(5)
C7 C13 C18 C35 -179.2(3)
C12 C13 C18 C19 -144.8(4)
C7 C13 C18 C19 22.7(5)
C35 C18 C19 C38 5.0(5)
C13 C18 C19 C38 162.8(3)
C35 C18 C19 C20 -146.2(3)
C13 C18 C19 C20 11.5(5)
C9 C8 C20 C21 -16.6(5)
C7 C8 C20 C21 174.9(3)
C9 C8 C20 C19 138.5(4)
C7 C8 C20 C19 -30.1(5)
C38 C19 C20 C21 -2.9(5)
C18 C19 C20 C21 148.3(4)
C38 C19 C20 C8 -158.4(3)
C18 C19 C20 C8 -7.2(5)
C8 C20 C21 C22 13.7(6)
C19 C20 C21 C22 -141.8(4)
C8 C20 C21 C40 155.9(4)
C19 C20 C21 C40 0.3(5)
C9 C14 C22 C21 -10.4(6)
C15 C14 C22 C21 135.5(4)
C9 C14 C22 C23 -148.2(4)
C15 C14 C22 C23 -2.3(6)
C20 C21 C22 C14 -0.4(6)
C40 C21 C22 C14 -147.8(4)
C20 C21 C22 C23 142.1(4)
C40 C21 C22 C23 -5.3(4)
C14 C22 C23 C24 5.2(6)
C21 C22 C23 C24 -135.9(4)
C14 C22 C23 C41 145.0(4)
C21 C22 C23 C41 3.9(5)
C22 C23 C24 C44 135.2(4)
C41 C23 C24 C44 -0.2(6)
C22 C23 C24 C25 -2.3(6)
C41 C23 C24 C25 -137.7(4)
C11 C15 C25 C26 14.5(6)
C14 C15 C25 C26 -129.2(4)
C11 C15 C25 C24 150.3(4)
C14 C15 C25 C24 6.6(6)
C23 C24 C25 C15 -3.6(6)
C44 C24 C25 C15 -146.0(4)
C23 C24 C25 C26 135.9(4)
C44 C24 C25 C26 -6.5(4)
C15 C25 C26 C27 -1.1(6)
C24 C25 C26 C27 -141.8(4)
C15 C25 C26 C45 147.5(3)
C24 C25 C26 C45 6.7(4)
C45 C26 C27 C1 -159.4(4)
C25 C26 C27 C1 -15.9(5)
C45 C26 C27 C28 -4.2(5)
C25 C26 C27 C28 139.3(4)
C11 C1 C27 C26 20.5(5)
Se1 C1 C27 C26 -171.5(3)
C2 C1 C27 C26 151.5(3)
C11 C1 C27 C28 -134.0(4)
Se1 C1 C27 C28 33.9(5)
C2 C1 C27 C28 -3.1(4)
C26 C27 C28 C47 6.6(5)
C1 C27 C28 C47 160.9(4)
C26 C27 C28 C29 -145.4(4)
C1 C27 C28 C29 8.9(5)
C3 C2 C29 C30 -19.3(5)
Se1 C2 C29 C30 174.1(3)
C1 C2 C29 C30 -151.6(3)
C3 C2 C29 C28 140.0(4)
Se1 C2 C29 C28 -26.7(5)
C1 C2 C29 C28 7.6(4)
C47 C28 C29 C30 -5.5(5)
C27 C28 C29 C30 146.3(4)
C47 C28 C29 C2 -164.1(4)
C27 C28 C29 C2 -12.3(5)
C2 C29 C30 C31 20.7(5)
C28 C29 C30 C31 -140.0(4)
C2 C29 C30 C48 164.5(4)
C28 C29 C30 C48 3.8(5)
C3 C16 C31 C30 -18.4(6)
C17 C16 C31 C30 133.5(4)
C3 C16 C31 C32 -159.7(4)
C17 C16 C31 C32 -7.7(6)
C29 C30 C31 C16 -2.4(6)
C48 C30 C31 C16 -150.9(4)
C29 C30 C31 C32 143.8(4)
C48 C30 C31 C32 -4.7(4)
C16 C31 C32 C33 8.6(6)
C30 C31 C32 C33 -136.7(4)
C16 C31 C32 C49 149.5(4)
C30 C31 C32 C49 4.1(5)
C31 C32 C33 C52 136.8(4)
C49 C32 C33 C52 -0.1(5)
C31 C32 C33 C34 -1.1(5)
C49 C32 C33 C34 -138.0(4)
C12 C17 C34 C35 14.9(5)
C16 C17 C34 C35 -132.9(4)
C12 C17 C34 C33 156.1(4)
C16 C17 C34 C33 8.3(6)
C32 C33 C34 C17 -7.4(6)
C52 C33 C34 C17 -149.8(4)
C32 C33 C34 C35 137.7(4)
C52 C33 C34 C35 -4.6(4)
C13 C18 C35 C36 -159.8(3)
C19 C18 C35 C36 -1.4(5)
C13 C18 C35 C34 -19.4(5)
C19 C18 C35 C34 139.0(4)
C17 C34 C35 C18 5.4(5)
C33 C34 C35 C18 -141.0(4)
C17 C34 C35 C36 150.7(3)
C33 C34 C35 C36 4.3(4)
C18 C35 C36 C37 -2.3(6)
C34 C35 C36 C37 -146.6(4)
C18 C35 C36 C52 141.9(4)
C34 C35 C36 C52 -2.4(4)
C35 C36 C37 C38 2.2(6)
C52 C36 C37 C38 -137.5(4)
C35 C36 C37 C53 142.0(4)
C52 C36 C37 C53 2.3(6)
C18 C19 C38 C39 -146.9(4)
C20 C19 C38 C39 3.7(6)
C18 C19 C38 C37 -5.2(5)
C20 C19 C38 C37 145.4(4)
C36 C37 C38 C19 1.6(6)
C53 C37 C38 C19 -142.3(4)
C36 C37 C38 C39 148.6(4)
C53 C37 C38 C39 4.6(4)
C19 C38 C39 C40 -1.9(6)
C37 C38 C39 C40 -148.3(4)
C19 C38 C39 C54 141.4(4)
C37 C38 C39 C54 -5.0(4)
C38 C39 C40 C21 -0.7(5)
C54 C39 C40 C21 -140.0(4)
C38 C39 C40 C41 138.2(4)
C54 C39 C40 C41 -1.1(6)
C20 C21 C40 C39 1.5(6)
C22 C21 C40 C39 147.8(4)
C20 C21 C40 C41 -141.6(4)
C22 C21 C40 C41 4.7(4)
C39 C40 C41 C42 -2.7(6)
C21 C40 C41 C42 140.2(4)
C39 C40 C41 C23 -145.2(4)
C21 C40 C41 C23 -2.3(4)
C24 C23 C41 C42 -3.0(6)
C22 C23 C41 C42 -143.2(4)
C24 C23 C41 C40 139.2(4)
C22 C23 C41 C40 -1.0(4)
C40 C41 C42 C55 3.7(6)
C23 C41 C42 C55 141.2(4)
C40 C41 C42 C43 -134.1(4)
C23 C41 C42 C43 3.5(6)
C41 C42 C43 C44 -0.7(6)
C55 C42 C43 C44 -143.0(4)
C41 C42 C43 C57 141.7(4)
C55 C42 C43 C57 -0.5(4)
C57 C43 C44 C24 -140.3(4)
C42 C43 C44 C24 -2.5(6)
C57 C43 C44 C45 -4.0(6)
C42 C43 C44 C45 133.8(4)
C23 C24 C44 C43 2.9(6)
C25 C24 C44 C43 144.5(4)
C23 C24 C44 C45 -137.8(4)
C25 C24 C44 C45 3.7(4)
C27 C26 C45 C46 0.2(6)
C25 C26 C45 C46 -147.4(4)
C27 C26 C45 C44 143.2(4)
C25 C26 C45 C44 -4.4(4)
C43 C44 C45 C46 1.5(6)
C24 C44 C45 C46 142.5(4)
C43 C44 C45 C26 -140.6(4)
C24 C44 C45 C26 0.4(4)
C26 C45 C46 C58 141.5(4)
C44 C45 C46 C58 3.2(6)
C26 C45 C46 C47 1.3(5)
C44 C45 C46 C47 -137.0(4)
C29 C28 C47 C59 4.0(5)
C27 C28 C47 C59 -148.2(4)
C29 C28 C47 C46 146.9(4)
C27 C28 C47 C46 -5.4(5)
C45 C46 C47 C28 1.4(6)
C58 C46 C47 C28 -142.7(4)
C45 C46 C47 C59 149.2(4)
C58 C46 C47 C59 5.1(4)
C29 C30 C48 C59 -0.3(6)
C31 C30 C48 C59 147.4(4)
C29 C30 C48 C49 -144.2(4)
C31 C30 C48 C49 3.6(4)
C33 C32 C49 C50 -2.9(6)
C31 C32 C49 C50 -143.9(4)
C33 C32 C49 C48 139.1(4)
C31 C32 C49 C48 -1.9(4)
C59 C48 C49 C50 -1.7(6)
C30 C48 C49 C50 141.6(4)
C59 C48 C49 C32 -144.3(4)
C30 C48 C49 C32 -1.0(4)
C32 C49 C50 C61 139.4(4)
C48 C49 C50 C61 2.2(6)
C32 C49 C50 C51 3.4(6)
C48 C49 C50 C51 -133.8(4)
C49 C50 C51 C52 -0.8(6)
C61 C50 C51 C52 -141.4(4)
C49 C50 C51 C63 141.1(4)
C61 C50 C51 C63 0.6(4)
C50 C51 C52 C33 -2.2(6)
C63 C51 C52 C33 -139.6(4)
C50 C51 C52 C36 134.0(4)
C63 C51 C52 C36 -3.4(6)
C32 C33 C52 C51 2.7(6)
C34 C33 C52 C51 144.0(4)
C32 C33 C52 C36 -138.2(4)
C34 C33 C52 C36 3.1(4)
C37 C36 C52 C51 1.6(6)
C35 C36 C52 C51 -142.0(4)
C37 C36 C52 C33 143.2(4)
C35 C36 C52 C33 -0.4(4)
C36 C37 C53 C63 -4.5(6)
C38 C37 C53 C63 139.4(4)
C36 C37 C53 C54 -146.3(4)
C38 C37 C53 C54 -2.4(4)
C63 C53 C54 C55 -0.4(6)
C37 C53 C54 C55 141.5(4)
C63 C53 C54 C39 -142.5(4)
C37 C53 C54 C39 -0.7(4)
C40 C39 C54 C55 3.8(6)
C38 C39 C54 C55 -139.1(4)
C40 C39 C54 C53 146.5(4)
C38 C39 C54 C53 3.6(4)
C53 C54 C55 C42 -140.4(4)
C39 C54 C55 C42 -2.8(6)
C53 C54 C55 C56 -1.9(6)
C39 C54 C55 C56 135.7(4)
C41 C42 C55 C54 -0.9(6)
C43 C42 C55 C54 141.3(4)
C41 C42 C55 C56 -143.3(4)
C43 C42 C55 C56 -1.1(4)
C54 C55 C56 C62 1.2(6)
C42 C55 C56 C62 143.9(4)
C54 C55 C56 C57 -140.4(4)
C42 C55 C56 C57 2.3(4)
C62 C56 C57 C58 -1.9(6)
C55 C56 C57 C58 139.8(4)
C62 C56 C57 C43 -144.4(4)
C55 C56 C57 C43 -2.7(4)
C44 C43 C57 C58 1.9(6)
C42 C43 C57 C58 -140.5(4)
C44 C43 C57 C56 144.3(4)
C42 C43 C57 C56 2.0(4)
C56 C57 C58 C60 1.9(6)
C43 C57 C58 C60 140.2(4)
C56 C57 C58 C46 -135.6(4)
C43 C57 C58 C46 2.8(6)
C45 C46 C58 C57 -5.3(6)
C47 C46 C58 C57 138.8(4)
C45 C46 C58 C60 -147.3(4)
C47 C46 C58 C60 -3.1(4)
C30 C48 C59 C47 -1.4(6)
C49 C48 C59 C47 138.1(4)
C30 C48 C59 C60 -140.7(4)
C49 C48 C59 C60 -1.2(6)
C28 C47 C59 C48 -0.5(6)
C46 C47 C59 C48 -148.5(4)
C28 C47 C59 C60 142.8(4)
C46 C47 C59 C60 -5.1(4)
C57 C58 C60 C61 0.3(6)
C46 C58 C60 C61 142.3(4)
C57 C58 C60 C59 -142.1(4)
C46 C58 C60 C59 -0.1(4)
C48 C59 C60 C61 3.8(6)
C47 C59 C60 C61 -139.5(4)
C48 C59 C60 C58 146.5(4)
C47 C59 C60 C58 3.3(4)
C58 C60 C61 C50 -141.2(4)
C59 C60 C61 C50 -3.3(6)
C58 C60 C61 C62 -2.5(6)
C59 C60 C61 C62 135.5(4)
C49 C50 C61 C60 0.3(6)
C51 C50 C61 C60 140.8(4)
C49 C50 C61 C62 -142.2(4)
C51 C50 C61 C62 -1.7(4)
C57 C56 C62 C61 -0.2(6)
C55 C56 C62 C61 -136.9(4)
C57 C56 C62 C63 138.4(4)
C55 C56 C62 C63 1.7(6)
C60 C61 C62 C56 2.4(6)
C50 C61 C62 C56 145.5(4)
C60 C61 C62 C63 -140.8(4)
C50 C61 C62 C63 2.2(4)
C54 C53 C63 C51 140.0(4)
C37 C53 C63 C51 2.6(6)
C54 C53 C63 C62 3.2(6)
C37 C53 C63 C62 -134.1(4)
C52 C51 C63 C53 1.3(6)
C50 C51 C63 C53 -140.3(4)
C52 C51 C63 C62 142.4(4)
C50 C51 C63 C62 0.8(4)
C56 C62 C63 C53 -4.0(6)
C61 C62 C63 C53 139.4(4)
C56 C62 C63 C51 -145.2(4)
C61 C62 C63 C51 -1.8(4)
N1 C5 C64 N2 -157.4(3)
C12 C5 C64 N2 75.7(4)
C4 C5 C64 N2 -42.3(4)
N1 C5 C64 C65 24.0(5)
C12 C5 C64 C65 -102.9(4)
C4 C5 C64 C65 139.1(4)
N2 C64 C65 C66 0.5(6)
C5 C64 C65 C66 179.0(3)
C64 C65 C66 C67 -0.1(6)
C65 C66 C67 C68 -0.6(6)
C66 C67 C68 N2 1.0(6)
N1 C6 C69 C70 148.0(4)
C7 C6 C69 C70 -35.3(6)
Se1 C6 C69 C70 82.8(4)
N1 C6 C69 C74 -26.4(5)
C7 C6 C69 C74 150.3(4)
Se1 C6 C69 C74 -91.6(3)
C74 C69 C70 C71 3.8(6)
C6 C69 C70 C71 -170.6(4)
C69 C70 C71 C72 -1.9(6)
C70 C71 C72 C73 -1.8(6)
C71 C72 C73 C74 3.4(6)
C72 C73 C74 C69 -1.3(6)
C70 C69 C74 C73 -2.2(6)
C6 C69 C74 C73 172.6(4)
C13 C7 C75 C76 -132.6(4)
C8 C7 C75 C76 -19.2(5)
C6 C7 C75 C76 107.4(4)
Se1 C7 C75 C76 88.1(13)
C13 C7 C75 C80 48.9(5)
C8 C7 C75 C80 162.3(3)
C6 C7 C75 C80 -71.1(4)
Se1 C7 C75 C80 -90.4(13)
C80 C75 C76 C77 0.3(6)
C7 C75 C76 C77 -178.2(4)
C75 C76 C77 C78 -1.2(6)
C76 C77 C78 C79 1.4(6)
C77 C78 C79 C80 -0.8(6)
C76 C75 C80 C79 0.3(6)
C7 C75 C80 C79 178.9(4)
C78 C79 C80 C75 -0.1(6)
C69 C6 N1 C5 179.9(3)
C7 C6 N1 C5 3.5(6)
Se1 C6 N1 C5 -78.5(3)
C69 C6 N1 Se1 -101.5(3)
C7 C6 N1 Se1 82.0(4)
C12 C5 N1 C6 -4.3(5)
C64 C5 N1 C6 -126.7(4)
C4 C5 N1 C6 119.8(4)
C12 C5 N1 Se1 -102.9(3)
C64 C5 N1 Se1 134.7(3)
C4 C5 N1 Se1 21.2(2)
C65 C64 N2 C68 -0.1(6)
C5 C64 N2 C68 -178.7(3)
C67 C68 N2 C64 -0.7(6)
C3 C4 O1 O2 103.2(4)
C5 C4 O1 O2 -76.4(3)
C10 C4 O1 O2 9.53(9)
C11 C10 O2 O1 -70.6(4)
C9 C10 O2 O1 105.6(4)
C4 C10 O2 O1 12.26(11)
C4 O1 O2 C10 -37.2(4)
C11 C1 Se1 C2 111.5(3)
C27 C1 Se1 C2 -56.4(3)
C11 C1 Se1 N1 37.1(3)
C27 C1 Se1 N1 -130.8(3)
C2 C1 Se1 N1 -74.41(12)
C11 C1 Se1 C6 33.3(3)
C27 C1 Se1 C6 -134.6(3)
C2 C1 Se1 C6 -78.23(13)
C11 C1 Se1 C7 43.6(3)
C27 C1 Se1 C7 -124.3(3)
C2 C1 Se1 C7 -67.93(13)
C3 C2 Se1 C1 -115.6(3)
C29 C2 Se1 C1 51.6(3)
C3 C2 Se1 N1 -21.2(3)
C29 C2 Se1 N1 146.0(3)
C1 C2 Se1 N1 94.41(13)
C3 C2 Se1 C6 -34.7(3)
C29 C2 Se1 C6 132.5(3)
C1 C2 Se1 C6 80.94(13)
C3 C2 Se1 C7 -47.5(3)
C29 C2 Se1 C7 119.7(3)
C1 C2 Se1 C7 68.08(14)
C6 N1 Se1 C1 -16.3(3)
C5 N1 Se1 C1 103.4(2)
C6 N1 Se1 C2 -103.1(3)
C5 N1 Se1 C2 16.6(2)
C5 N1 Se1 C6 119.7(4)
C6 N1 Se1 C7 -30.4(2)
C5 N1 Se1 C7 89.3(2)
N1 C6 Se1 C1 163.5(3)
C69 C6 Se1 C1 -90.0(3)
C7 C6 Se1 C1 38.7(2)
N1 C6 Se1 C2 73.7(3)
C69 C6 Se1 C2 -179.8(3)
C7 C6 Se1 C2 -51.1(2)
C69 C6 Se1 N1 106.5(4)
C7 C6 Se1 N1 -124.8(4)
N1 C6 Se1 C7 124.8(4)
C69 C6 Se1 C7 -128.7(4)
C13 C7 Se1 C1 101.1(2)
C75 C7 Se1 C1 -117.7(13)
C8 C7 Se1 C1 -6.7(2)
C6 C7 Se1 C1 -138.5(3)
C13 C7 Se1 C2 4.8(2)
C75 C7 Se1 C2 146.1(13)
C8 C7 Se1 C2 -102.9(2)
C6 C7 Se1 C2 125.2(3)
C13 C7 Se1 N1 -94.0(2)
C75 C7 Se1 N1 47.2(13)
C8 C7 Se1 N1 158.2(3)
C6 C7 Se1 N1 26.4(2)
C13 C7 Se1 C6 -120.4(3)
C75 C7 Se1 C6 20.8(12)
C8 C7 Se1 C6 131.8(3)
